data_4073023
loop_
_publ_author_name
'Brownie, John H.'
'Baird, Michael C.'
'Schmider, Hartmut'

_publ_section_title
;
 New Complexes of Methyldiphenylphosphonium Cyclopentadienylide,
 Representative of a Class of Ligands Heretofore Much Neglected
;
_journal_issue 6
_journal_name_full Organometallics
_journal_page_first 1433
_journal_paper_doi 10.1021/om070018j
_journal_volume 26
_journal_year 2007
_chemical_formula_sum 'C21.5 H18 Cl I2 Mo O3 P'
_chemical_formula_weight 740.52
_chemical_name_systematic
;

 ?

;
_space_group_IT_number 2
_symmetry_cell_setting triclinic
_symmetry_space_group_name_Hall '-P 1'
_symmetry_space_group_name_H-M 'P -1'
_atom_sites_solution_hydrogens geom
_atom_sites_solution_primary direct
_atom_sites_solution_secondary difmap
_audit_creation_method SHELXL-97
_cell_angle_alpha 94.800(2)
_cell_angle_beta 103.058(2)
_cell_angle_gamma 90.427(2)
_cell_formula_units_Z 4
_cell_length_a 9.3488(10)
_cell_length_b 16.5390(18)
_cell_length_c 16.6312(18)
_cell_measurement_temperature 180(2)
_cell_volume 2495.3(5)
_computing_cell_refinement 'Bruker SMART'
_computing_data_collection 'Bruker SMART'
_computing_data_reduction 'Bruker SHELXTL'
_computing_molecular_graphics 'Bruker SHELXTL'
_computing_publication_material 'Bruker SHELXTL'
_computing_structure_refinement 'SHELXL-97 (Sheldrick, 1997)'
_computing_structure_solution 'SHELXS-97 (Sheldrick, 1990)'
_diffrn_ambient_temperature 180(2)
_diffrn_measured_fraction_theta_full 0.994
_diffrn_measured_fraction_theta_max 0.994
_diffrn_measurement_device_type 'CCD area detector'
_diffrn_measurement_method 'phi and omega scans'
_diffrn_radiation_monochromator graphite
_diffrn_radiation_source 'fine-focus sealed tube'
_diffrn_radiation_type MoK\a
_diffrn_radiation_wavelength 0.71073
_diffrn_reflns_av_R_equivalents 0.0384
_diffrn_reflns_av_sigmaI/netI 0.0923
_diffrn_reflns_limit_h_max 11
_diffrn_reflns_limit_h_min -10
_diffrn_reflns_limit_k_max 19
_diffrn_reflns_limit_k_min -18
_diffrn_reflns_limit_l_max 19
_diffrn_reflns_limit_l_min -19
_diffrn_reflns_number 14730
_diffrn_reflns_theta_full 25.00
_diffrn_reflns_theta_max 25.00
_diffrn_reflns_theta_min 1.69
_exptl_absorpt_coefficient_mu 3.191
_exptl_absorpt_correction_T_max 1.0000
_exptl_absorpt_correction_T_min 0.6904
_exptl_absorpt_correction_type 'Empirical (Bruker SADABS)'
_exptl_crystal_colour red
_exptl_crystal_density_diffrn 1.971
_exptl_crystal_density_method 'not measured'
_exptl_crystal_description plate
_exptl_crystal_F_000 1404
_exptl_crystal_size_max 0.35
_exptl_crystal_size_mid 0.10
_exptl_crystal_size_min 0.06
_refine_diff_density_max 1.641
_refine_diff_density_min -1.349
_refine_diff_density_rms 0.171
_refine_ls_extinction_method none
_refine_ls_goodness_of_fit_ref 1.000
_refine_ls_hydrogen_treatment constr
_refine_ls_matrix_type full
_refine_ls_number_parameters 532
_refine_ls_number_reflns 8747
_refine_ls_number_restraints 0
_refine_ls_restrained_S_all 1.000
_refine_ls_R_factor_all 0.0832
_refine_ls_R_factor_gt 0.0489
_refine_ls_shift/su_max 0.001
_refine_ls_shift/su_mean 0.000
_refine_ls_structure_factor_coef Fsqd
_refine_ls_weighting_details 'calc w=1/[\s^2^(Fo^2^)+(0.0378P)^2^+0.0000P] where P=(Fo^2^+2Fc^2^)/3'
_refine_ls_weighting_scheme calc
_refine_ls_wR_factor_gt 0.0996
_refine_ls_wR_factor_ref 0.1062
_reflns_number_gt 5511
_reflns_number_total 8747
_reflns_threshold_expression >2sigma(I)
_cod_data_source_file om070018jsi20070108_104422.cif
_cod_data_source_block compoundVI
_cod_depositor_comments
;
The following automatic conversions were performed:

'_symmetry_cell_setting' value 'Triclinic' changed to 'triclinic'
according to /home/saulius/struct/CIF-dictionaries/cif_core.dic
dictionary named 'cif_core.dic' version 2.4.1 from 2010-06-29.

Automatic conversion script
Id: cif_fix_values 1715 2011-07-08 13:25:40Z adriana 
;
_cod_original_sg_symbol_H-M P-1
_cod_original_formula_sum 'C21.50 H18 Cl I2 Mo O3 P'
_cod_database_code 4073023

loop_
_symmetry_equiv_pos_as_xyz
'x, y, z'
'-x, -y, -z'

loop_
_atom_site_label
_atom_site_type_symbol
_atom_site_fract_x
_atom_site_fract_y
_atom_site_fract_z
_atom_site_U_iso_or_equiv
_atom_site_adp_type
_atom_site_occupancy
_atom_site_symmetry_multiplicity
_atom_site_calc_flag
_atom_site_refinement_flags
Mo1 Mo 1.08758(8) 0.73125(4) 0.23814(4) 0.02847(19) Uani 1 1 d .
Mo1A Mo 0.29888(8) 0.58585(5) -0.37012(5) 0.0331(2) Uani 1 1 d .
I1 I 0.87034(7) 0.66984(4) 0.31318(4) 0.04475(18) Uani 1 1 d .
I1A I 0.35505(8) 0.61679(4) -0.52433(4) 0.0524(2) Uani 1 1 d .
I2 I 0.39285(6) 0.97968(4) 0.27704(4) 0.04209(18) Uani 1 1 d .
I2A I 0.47731(7) 0.70563(4) -0.01361(4) 0.04276(18) Uani 1 1 d .
P1 P 0.8103(2) 0.88835(13) 0.18294(14) 0.0280(5) Uani 1 1 d .
P1A P 0.5855(2) 0.74102(14) -0.27574(14) 0.0322(6) Uani 1 1 d .
O1 O 1.4291(7) 0.7374(4) 0.2926(4) 0.0524(18) Uani 1 1 d .
O1A O 0.1311(7) 0.7451(4) -0.4080(5) 0.069(2) Uani 1 1 d .
O2 O 1.1705(7) 0.5485(4) 0.2556(4) 0.0504(18) Uani 1 1 d .
O2A O 0.0090(8) 0.5718(4) -0.3085(5) 0.068(2) Uani 1 1 d .
O3 O 1.1431(7) 0.8351(4) 0.4101(4) 0.0562(19) Uani 1 1 d .
O3A O 0.1400(8) 0.4425(4) -0.4957(4) 0.059(2) Uani 1 1 d .
C1 C 0.9379(8) 0.8175(5) 0.1564(5) 0.028(2) Uani 1 1 d .
C1A C 0.5157(9) 0.6397(5) -0.2850(5) 0.032(2) Uani 1 1 d .
C2 C 1.0868(9) 0.8323(5) 0.1510(5) 0.034(2) Uani 1 1 d .
H2A H 1.1427 0.8853 0.1650 0.041 Uiso 1 1 calc R
C2A C 0.4247(9) 0.6092(6) -0.2347(5) 0.040(2) Uani 1 1 d .
H2AA H 0.3892 0.6414 -0.1899 0.048 Uiso 1 1 calc R
C3 C 1.1331(9) 0.7602(5) 0.1117(5) 0.035(2) Uani 1 1 d .
H3A H 1.2288 0.7535 0.0949 0.041 Uiso 1 1 calc R
C3A C 0.4086(10) 0.5238(6) -0.2530(5) 0.042(2) Uani 1 1 d .
H3AA H 0.3584 0.4860 -0.2237 0.050 Uiso 1 1 calc R
C4 C 1.0155(9) 0.7036(5) 0.0930(5) 0.035(2) Uani 1 1 d .
H4A H 1.0158 0.6489 0.0624 0.042 Uiso 1 1 calc R
C4A C 0.4892(9) 0.5010(6) -0.3112(6) 0.042(2) Uani 1 1 d .
H4AA H 0.5036 0.4440 -0.3325 0.050 Uiso 1 1 calc R
C5 C 0.8957(9) 0.7368(5) 0.1183(5) 0.028(2) Uani 1 1 d .
H5A H 0.7957 0.7107 0.1088 0.034 Uiso 1 1 calc R
C5A C 0.5553(9) 0.5715(5) -0.3314(5) 0.034(2) Uani 1 1 d .
H5AA H 0.6242 0.5725 -0.3694 0.041 Uiso 1 1 calc R
C6 C 0.6491(8) 0.8335(5) 0.1884(5) 0.035(2) Uani 1 1 d .
H6A H 0.6726 0.7975 0.2332 0.053 Uiso 1 1 calc R
H6B H 0.6110 0.8011 0.1357 0.053 Uiso 1 1 calc R
H6C H 0.5746 0.8717 0.1993 0.053 Uiso 1 1 calc R
C6A C 0.4659(9) 0.8060(5) -0.2316(5) 0.040(2) Uani 1 1 d .
H6AA H 0.4586 0.7881 -0.1780 0.059 Uiso 1 1 calc R
H6AB H 0.3682 0.8037 -0.2690 0.059 Uiso 1 1 calc R
H6AC H 0.5054 0.8619 -0.2238 0.059 Uiso 1 1 calc R
C7 C 0.7673(8) 0.9545(5) 0.1007(5) 0.028(2) Uani 1 1 d .
C7A C 0.7639(9) 0.7466(5) -0.2090(5) 0.035(2) Uani 1 1 d .
C8 C 0.6824(9) 1.0217(5) 0.1129(5) 0.035(2) Uani 1 1 d .
H8A H 0.6523 1.0327 0.1635 0.042 Uiso 1 1 calc R
C8A C 0.8316(11) 0.6804(6) -0.1748(6) 0.051(3) Uani 1 1 d .
H8AA H 0.7809 0.6293 -0.1839 0.062 Uiso 1 1 calc R
C9 C 0.6433(9) 1.0717(5) 0.0495(6) 0.044(2) Uani 1 1 d .
H9A H 0.5863 1.1179 0.0568 0.052 Uiso 1 1 calc R
C9A C 0.9738(11) 0.6877(6) -0.1272(6) 0.053(3) Uani 1 1 d .
H9AA H 1.0204 0.6414 -0.1042 0.064 Uiso 1 1 calc R
C10 C 0.6859(10) 1.0557(6) -0.0250(6) 0.046(2) Uani 1 1 d .
H10A H 0.6562 1.0902 -0.0684 0.055 Uiso 1 1 calc R
C10A C 1.0484(10) 0.7615(7) -0.1128(6) 0.050(3) Uani 1 1 d .
H10B H 1.1463 0.7661 -0.0806 0.061 Uiso 1 1 calc R
C11 C 0.7685(11) 0.9918(6) -0.0355(6) 0.055(3) Uani 1 1 d .
H11A H 0.8002 0.9821 -0.0858 0.065 Uiso 1 1 calc R
C11A C 0.9798(10) 0.8283(6) -0.1455(6) 0.057(3) Uani 1 1 d .
H11B H 1.0293 0.8798 -0.1348 0.068 Uiso 1 1 calc R
C12 C 0.8086(10) 0.9393(6) 0.0269(6) 0.046(3) Uani 1 1 d .
H12A H 0.8646 0.8930 0.0182 0.055 Uiso 1 1 calc R
C12A C 0.8383(10) 0.8205(6) -0.1939(6) 0.052(3) Uani 1 1 d .
H12B H 0.7918 0.8667 -0.2172 0.062 Uiso 1 1 calc R
C13 C 0.8777(8) 0.9514(5) 0.2766(5) 0.029(2) Uani 1 1 d .
C13A C 0.6051(9) 0.7696(5) -0.3739(5) 0.033(2) Uani 1 1 d .
C14 C 0.7985(9) 0.9578(6) 0.3379(5) 0.041(2) Uani 1 1 d .
H14A H 0.7137 0.9243 0.3335 0.050 Uiso 1 1 calc R
C14A C 0.5079(11) 0.8234(5) -0.4175(6) 0.047(3) Uani 1 1 d .
H14B H 0.4301 0.8458 -0.3954 0.056 Uiso 1 1 calc R
C15 C 0.8450(10) 1.0141(6) 0.4059(5) 0.043(2) Uani 1 1 d .
H15A H 0.7901 1.0197 0.4475 0.052 Uiso 1 1 calc R
C15A C 0.5278(13) 0.8431(6) -0.4934(6) 0.058(3) Uani 1 1 d .
H15B H 0.4623 0.8789 -0.5242 0.070 Uiso 1 1 calc R
C16 C 0.9664(10) 1.0607(6) 0.4137(5) 0.041(2) Uani 1 1 d .
H16A H 0.9954 1.0991 0.4606 0.049 Uiso 1 1 calc R
C16A C 0.6408(13) 0.8117(7) -0.5248(7) 0.062(3) Uani 1 1 d .
H16B H 0.6539 0.8268 -0.5766 0.075 Uiso 1 1 calc R
C17 C 1.0484(11) 1.0541(6) 0.3559(6) 0.051(3) Uani 1 1 d .
H17A H 1.1363 1.0859 0.3636 0.061 Uiso 1 1 calc R
C17A C 0.7346(11) 0.7592(7) -0.4829(6) 0.052(3) Uani 1 1 d .
H17B H 0.8116 0.7368 -0.5056 0.062 Uiso 1 1 calc R
C18 C 1.0041(9) 1.0010(6) 0.2857(6) 0.042(2) Uani 1 1 d .
H18A H 1.0588 0.9980 0.2439 0.050 Uiso 1 1 calc R
C18A C 0.7166(10) 0.7387(6) -0.4065(6) 0.044(2) Uani 1 1 d .
H18B H 0.7829 0.7027 -0.3766 0.052 Uiso 1 1 calc R
C19 C 1.3047(11) 0.7364(6) 0.2733(6) 0.041(2) Uani 1 1 d .
C19A C 0.1895(10) 0.6887(7) -0.3992(7) 0.052(3) Uani 1 1 d .
C20 C 1.1397(9) 0.6141(6) 0.2536(5) 0.038(2) Uani 1 1 d .
C20A C 0.1143(11) 0.5750(6) -0.3300(6) 0.047(3) Uani 1 1 d .
C21 C 1.1235(10) 0.7971(6) 0.3498(6) 0.038(2) Uani 1 1 d .
C21A C 0.1936(10) 0.4943(6) -0.4511(6) 0.045(2) Uani 1 1 d .
C22 C 1.3044(10) 0.4942(6) -0.0081(7) 0.062(3) Uani 1 1 d .
H22A H 1.3649 0.4453 -0.0018 0.075 Uiso 1 1 calc R
H22B H 1.3710 0.5416 -0.0057 0.075 Uiso 1 1 calc R
Cl1 Cl 1.1800(4) 0.48405(19) -0.1042(2) 0.0848(10) Uani 1 1 d .
Cl2 Cl 1.2158(4) 0.5069(2) 0.0730(2) 0.1029(12) Uani 1 1 d .

loop_
_atom_site_aniso_label
_atom_site_aniso_U_11
_atom_site_aniso_U_22
_atom_site_aniso_U_33
_atom_site_aniso_U_23
_atom_site_aniso_U_13
_atom_site_aniso_U_12
Mo1 0.0351(4) 0.0241(4) 0.0263(4) 0.0097(3) 0.0045(3) -0.0012(3)
Mo1A 0.0429(4) 0.0262(4) 0.0295(5) 0.0079(4) 0.0050(4) -0.0046(4)
I1 0.0547(4) 0.0400(4) 0.0468(4) 0.0188(3) 0.0215(3) -0.0034(3)
I1A 0.0801(5) 0.0462(4) 0.0306(4) 0.0125(3) 0.0088(3) -0.0099(4)
I2 0.0413(3) 0.0343(4) 0.0494(4) 0.0065(3) 0.0070(3) -0.0031(3)
I2A 0.0546(4) 0.0286(4) 0.0391(4) 0.0070(3) -0.0034(3) 0.0019(3)
P1 0.0313(12) 0.0242(13) 0.0289(13) 0.0104(10) 0.0049(10) -0.0019(10)
P1A 0.0401(13) 0.0273(13) 0.0291(13) 0.0076(11) 0.0057(11) -0.0056(11)
O1 0.040(4) 0.060(5) 0.055(5) 0.015(4) 0.000(3) -0.002(4)
O1A 0.059(5) 0.042(5) 0.097(6) -0.001(5) 0.003(4) 0.022(4)
O2 0.061(4) 0.031(4) 0.061(5) 0.018(4) 0.012(4) 0.005(3)
O2A 0.072(5) 0.062(5) 0.076(6) 0.012(4) 0.031(5) -0.013(4)
O3 0.078(5) 0.050(5) 0.038(4) 0.001(4) 0.008(4) -0.004(4)
O3A 0.087(5) 0.031(4) 0.048(5) 0.001(4) -0.006(4) -0.014(4)
C1 0.033(5) 0.031(5) 0.020(5) 0.013(4) 0.002(4) 0.004(4)
C1A 0.047(5) 0.028(5) 0.019(5) 0.009(4) 0.005(4) 0.000(4)
C2 0.047(5) 0.029(5) 0.032(5) 0.013(4) 0.016(4) -0.004(4)
C2A 0.049(5) 0.038(6) 0.028(5) 0.007(4) -0.003(5) -0.004(5)
C3 0.035(5) 0.043(6) 0.029(5) 0.015(4) 0.009(4) 0.007(4)
C3A 0.061(6) 0.034(6) 0.027(5) 0.014(4) -0.001(5) -0.005(5)
C4 0.057(6) 0.025(5) 0.021(5) 0.009(4) 0.002(4) -0.002(5)
C4A 0.049(6) 0.028(5) 0.042(6) 0.007(5) -0.003(5) -0.002(5)
C5 0.040(5) 0.022(5) 0.022(5) 0.004(4) 0.005(4) -0.001(4)
C5A 0.044(5) 0.028(5) 0.029(5) 0.012(4) 0.000(4) 0.005(4)
C6 0.030(5) 0.034(5) 0.042(6) 0.010(4) 0.006(4) -0.008(4)
C6A 0.052(6) 0.035(6) 0.036(6) 0.007(4) 0.018(5) -0.004(5)
C7 0.032(4) 0.028(5) 0.023(5) 0.012(4) 0.001(4) -0.002(4)
C7A 0.047(5) 0.025(5) 0.030(5) 0.005(4) 0.004(4) -0.002(4)
C8 0.044(5) 0.035(6) 0.027(5) 0.009(4) 0.008(4) 0.008(4)
C8A 0.075(7) 0.030(6) 0.043(6) 0.009(5) 0.001(6) -0.004(5)
C9 0.048(6) 0.028(5) 0.050(7) 0.007(5) -0.002(5) 0.004(4)
C9A 0.075(7) 0.032(6) 0.044(6) 0.017(5) -0.010(6) 0.008(6)
C10 0.050(6) 0.044(7) 0.042(6) 0.016(5) 0.002(5) 0.001(5)
C10A 0.047(6) 0.063(8) 0.037(6) 0.011(6) -0.003(5) 0.005(6)
C11 0.078(7) 0.056(7) 0.035(6) 0.021(5) 0.016(6) 0.012(6)
C11A 0.049(6) 0.051(7) 0.065(8) 0.013(6) -0.004(6) -0.013(5)
C12 0.059(6) 0.040(6) 0.043(6) 0.014(5) 0.014(5) 0.020(5)
C12A 0.050(6) 0.041(6) 0.056(7) 0.015(5) -0.008(5) 0.001(5)
C13 0.032(5) 0.026(5) 0.032(5) 0.015(4) 0.007(4) 0.000(4)
C13A 0.037(5) 0.029(5) 0.030(5) 0.007(4) 0.003(4) -0.011(4)
C14 0.038(5) 0.057(7) 0.032(6) 0.017(5) 0.009(5) 0.003(5)
C14A 0.063(6) 0.035(6) 0.039(6) 0.010(5) 0.002(5) -0.014(5)
C15 0.043(6) 0.064(7) 0.024(5) 0.009(5) 0.007(5) 0.005(5)
C15A 0.087(8) 0.043(7) 0.035(6) 0.017(5) -0.011(6) -0.021(6)
C16 0.050(6) 0.046(6) 0.023(5) 0.006(5) -0.001(5) 0.003(5)
C16A 0.091(9) 0.058(8) 0.041(7) 0.012(6) 0.019(7) -0.039(7)
C17 0.062(6) 0.037(6) 0.051(7) -0.006(5) 0.009(6) -0.014(5)
C17A 0.056(6) 0.056(7) 0.044(7) -0.007(6) 0.015(5) -0.012(6)
C18 0.044(5) 0.044(6) 0.037(6) -0.001(5) 0.010(5) -0.004(5)
C18A 0.056(6) 0.038(6) 0.035(6) 0.009(5) 0.005(5) -0.016(5)
C19 0.056(6) 0.035(6) 0.033(6) 0.013(5) 0.008(5) 0.002(5)
C19A 0.045(6) 0.053(7) 0.059(7) 0.012(6) 0.007(5) -0.005(5)
C20 0.044(5) 0.042(6) 0.027(5) 0.003(5) 0.008(4) -0.008(5)
C20A 0.051(6) 0.039(6) 0.053(7) 0.004(5) 0.016(6) -0.003(5)
C21 0.050(6) 0.031(6) 0.031(6) 0.007(5) 0.005(5) 0.001(5)
C21A 0.059(6) 0.034(6) 0.044(6) 0.018(5) 0.014(5) -0.005(5)
C22 0.044(6) 0.036(6) 0.107(10) 0.001(6) 0.020(6) 0.010(5)
Cl1 0.113(2) 0.062(2) 0.077(2) 0.0082(18) 0.016(2) -0.0238(19)
Cl2 0.167(3) 0.076(2) 0.088(3) 0.038(2) 0.064(3) 0.036(2)

loop_
_atom_type_symbol
_atom_type_description
_atom_type_scat_dispersion_real
_atom_type_scat_dispersion_imag
_atom_type_scat_source
C C 0.0033 0.0016 'International Tables Vol C Tables 4.2.6.8 and 6.1.1.4'
H H 0.0000 0.0000 'International Tables Vol C Tables 4.2.6.8 and 6.1.1.4'
O O 0.0106 0.0060 'International Tables Vol C Tables 4.2.6.8 and 6.1.1.4'
Mo Mo -1.6832 0.6857 'International Tables Vol C Tables 4.2.6.8 and 6.1.1.4'
P P 0.1023 0.0942 'International Tables Vol C Tables 4.2.6.8 and 6.1.1.4'
I I -0.4742 1.8119 'International Tables Vol C Tables 4.2.6.8 and 6.1.1.4'
Cl Cl 0.1484 0.1585 'International Tables Vol C Tables 4.2.6.8 and 6.1.1.4'

loop_
_geom_angle_atom_site_label_1
_geom_angle_atom_site_label_2
_geom_angle_atom_site_label_3
_geom_angle
C19 Mo1 C20 76.8(4)
C19 Mo1 C21 77.3(4)
C20 Mo1 C21 110.1(3)
C19 Mo1 C2 91.9(3)
C20 Mo1 C2 143.2(3)
C21 Mo1 C2 101.1(3)
C19 Mo1 C1 127.5(3)
C20 Mo1 C1 145.2(3)
C21 Mo1 C1 100.4(3)
C2 Mo1 C1 36.3(3)
C19 Mo1 C3 82.9(3)
C20 Mo1 C3 107.3(3)
C21 Mo1 C3 131.9(3)
C2 Mo1 C3 36.0(3)
C1 Mo1 C3 59.6(3)
C19 Mo1 C4 109.7(3)
C20 Mo1 C4 91.7(3)
C21 Mo1 C4 158.1(3)
C2 Mo1 C4 58.9(3)
C1 Mo1 C4 58.6(3)
C3 Mo1 C4 34.8(3)
C19 Mo1 C5 140.9(3)
C20 Mo1 C5 109.4(3)
C21 Mo1 C5 130.4(3)
C2 Mo1 C5 59.4(3)
C1 Mo1 C5 35.8(3)
C3 Mo1 C5 58.1(3)
C4 Mo1 C5 34.1(3)
C19 Mo1 I1 131.5(3)
C20 Mo1 I1 75.1(2)
C21 Mo1 I1 76.4(3)
C2 Mo1 I1 132.7(2)
C1 Mo1 I1 96.9(2)
C3 Mo1 I1 143.2(2)
C4 Mo1 I1 109.8(2)
C5 Mo1 I1 86.0(2)
C20A Mo1A C21A 79.5(4)
C20A Mo1A C19A 75.4(4)
C21A Mo1A C19A 107.0(4)
C20A Mo1A C2A 88.5(4)
C21A Mo1A C2A 140.2(3)
C19A Mo1A C2A 106.3(4)
C20A Mo1A C3A 85.1(4)
C21A Mo1A C3A 104.8(3)
C19A Mo1A C3A 138.5(4)
C2A Mo1A C3A 35.9(3)
C20A Mo1A C1A 122.4(3)
C21A Mo1A C1A 148.6(3)
C19A Mo1A C1A 100.8(3)
C2A Mo1A C1A 36.3(3)
C3A Mo1A C1A 59.9(3)
C20A Mo1A C5A 142.8(4)
C21A Mo1A C5A 113.6(3)
C19A Mo1A C5A 127.2(3)
C2A Mo1A C5A 58.7(3)
C3A Mo1A C5A 58.3(3)
C1A Mo1A C5A 35.2(3)
C20A Mo1A C4A 114.7(4)
C21A Mo1A C4A 92.5(3)
C19A Mo1A C4A 159.6(3)
C2A Mo1A C4A 58.4(3)
C3A Mo1A C4A 34.5(3)
C1A Mo1A C4A 58.9(3)
C5A Mo1A C4A 34.9(3)
C20A Mo1A I1A 133.1(3)
C21A Mo1A I1A 74.8(3)
C19A Mo1A I1A 75.6(3)
C2A Mo1A I1A 135.0(2)
C3A Mo1A I1A 139.1(2)
C1A Mo1A I1A 98.7(2)
C5A Mo1A I1A 83.8(2)
C4A Mo1A I1A 105.0(2)
C6 P1 C1 108.1(4)
C6 P1 C13 110.5(4)
C1 P1 C13 114.7(4)
C6 P1 C7 109.6(4)
C1 P1 C7 107.0(4)
C13 P1 C7 106.9(4)
C1A P1A C7A 108.7(4)
C1A P1A C13A 110.6(4)
C7A P1A C13A 107.1(4)
C1A P1A C6A 108.5(4)
C7A P1A C6A 109.6(4)
C13A P1A C6A 112.4(4)
C2 C1 C5 107.2(7)
C2 C1 P1 128.4(6)
C5 C1 P1 123.1(6)
C2 C1 Mo1 71.5(4)
C5 C1 Mo1 74.4(4)
P1 C1 Mo1 129.6(4)
C5A C1A C2A 106.2(8)
C5A C1A P1A 128.0(7)
C2A C1A P1A 125.1(6)
C5A C1A Mo1A 73.9(5)
C2A C1A Mo1A 70.8(5)
P1A C1A Mo1A 127.7(4)
C3 C2 C1 107.0(8)
C3 C2 Mo1 72.9(5)
C1 C2 Mo1 72.2(4)
C3A C2A C1A 108.1(8)
C3A C2A Mo1A 72.8(5)
C1A C2A Mo1A 72.8(5)
C4 C3 C2 108.1(7)
C4 C3 Mo1 74.0(5)
C2 C3 Mo1 71.1(5)
C4A C3A C2A 108.3(8)
C4A C3A Mo1A 74.7(5)
C2A C3A Mo1A 71.3(5)
C5 C4 C3 109.7(8)
C5 C4 Mo1 73.4(5)
C3 C4 Mo1 71.2(5)
C3A C4A C5A 108.5(8)
C3A C4A Mo1A 70.8(5)
C5A C4A Mo1A 72.4(5)
C4 C5 C1 107.9(7)
C4 C5 Mo1 72.6(5)
C1 C5 Mo1 69.8(4)
C1A C5A C4A 108.9(8)
C1A C5A Mo1A 70.9(5)
C4A C5A Mo1A 72.7(5)
C12 C7 C8 120.0(8)
C12 C7 P1 122.8(7)
C8 C7 P1 117.2(6)
C8A C7A C12A 119.1(8)
C8A C7A P1A 122.9(7)
C12A C7A P1A 117.9(7)
C9 C8 C7 118.3(8)
C7A C8A C9A 120.1(9)
C8 C9 C10 121.2(9)
C10A C9A C8A 120.7(9)
C11 C10 C9 119.9(9)
C11A C10A C9A 119.3(9)
C10 C11 C12 120.5(9)
C10A C11A C12A 119.8(10)
C7 C12 C11 120.1(8)
C7A C12A C11A 120.9(9)
C14 C13 C18 119.1(8)
C14 C13 P1 120.4(6)
C18 C13 P1 120.3(6)
C18A C13A C14A 119.8(9)
C18A C13A P1A 119.3(7)
C14A C13A P1A 121.0(7)
C13 C14 C15 119.0(9)
C15A C14A C13A 118.4(10)
C16 C15 C14 121.1(9)
C16A C15A C14A 120.8(10)
C15 C16 C17 121.2(9)
C17A C16A C15A 120.8(10)
C16 C17 C18 120.0(9)
C16A C17A C18A 119.3(10)
C17 C18 C13 119.6(9)
C13A C18A C17A 120.8(9)
O1 C19 Mo1 178.3(9)
O1A C19A Mo1A 174.0(10)
O2 C20 Mo1 174.2(8)
O2A C20A Mo1A 177.2(9)
O3 C21 Mo1 178.1(8)
O3A C21A Mo1A 177.5(9)
Cl2 C22 Cl1 111.8(5)

loop_
_geom_bond_atom_site_label_1
_geom_bond_atom_site_label_2
_geom_bond_distance
Mo1 C19 1.980(10)
Mo1 C20 2.024(10)
Mo1 C21 2.030(10)
Mo1 C2 2.301(8)
Mo1 C1 2.310(7)
Mo1 C3 2.324(8)
Mo1 C4 2.360(8)
Mo1 C5 2.370(8)
Mo1 I1 2.8355(9)
Mo1A C20A 1.997(10)
Mo1A C21A 2.028(11)
Mo1A C19A 2.029(11)
Mo1A C2A 2.292(8)
Mo1A C3A 2.312(8)
Mo1A C1A 2.318(8)
Mo1A C5A 2.356(8)
Mo1A C4A 2.361(9)
Mo1A I1A 2.8176(10)
P1 C6 1.777(8)
P1 C1 1.780(8)
P1 C13 1.785(9)
P1 C7 1.799(8)
P1A C1A 1.775(9)
P1A C7A 1.780(9)
P1A C13A 1.784(9)
P1A C6A 1.789(8)
O1 C19 1.134(10)
O1A C19A 1.088(11)
O2 C20 1.126(10)
O2A C20A 1.124(10)
O3 C21 1.115(9)
O3A C21A 1.120(10)
C1 C2 1.436(10)
C1 C5 1.440(10)
C1A C5A 1.412(11)
C1A C2A 1.437(11)
C2 C3 1.428(11)
C2A C3A 1.418(12)
C3 C4 1.401(11)
C3A C4A 1.386(12)
C4 C5 1.385(11)
C4A C5A 1.415(11)
C7 C12 1.373(11)
C7 C8 1.399(11)
C7A C8A 1.368(12)
C7A C12A 1.378(12)
C8 C9 1.381(12)
C8A C9A 1.384(12)
C9 C10 1.390(12)
C9A C10A 1.377(13)
C10 C11 1.336(12)
C10A C11A 1.371(13)
C11 C12 1.398(12)
C11A C12A 1.384(12)
C13 C14 1.387(11)
C13 C18 1.407(11)
C13A C18A 1.364(11)
C13A C14A 1.402(12)
C14 C15 1.389(12)
C14A C15A 1.382(13)
C15 C16 1.343(12)
C15A C16A 1.367(14)
C16 C17 1.357(12)
C16A C17A 1.358(14)
C17 C18 1.381(12)
C17A C18A 1.387(13)
C22 Cl2 1.734(10)
C22 Cl1 1.746(11)
